data_4510670
loop_
_publ_author_name
'Chakraborty, Sourav'
'Arunachalam, M.'
'Bose, Purnandhu'
'Ghosh, Pradyut'

_publ_section_title
;
 Binding Studies on an Arene-Capped Bicyclic Cyclophane with \p-Rich
 Neutral Guests and Anions
;
_journal_issue 7
_journal_name_full 'Crystal Growth &amp; Design'
_journal_page_first 3208
_journal_paper_doi 10.1021/cg400597e
_journal_volume 13
_journal_year 2013
_chemical_formula_sum 'C97 H136 Cl12 N12 O66'
_chemical_formula_weight 2951.58
_chemical_name_systematic
; 
 ? 
;
_space_group_IT_number 2
_symmetry_cell_setting triclinic
_symmetry_space_group_name_Hall '-P 1'
_symmetry_space_group_name_H-M 'P -1'
_atom_sites_solution_hydrogens geom
_atom_sites_solution_primary direct
_atom_sites_solution_secondary difmap
_audit_creation_method SHELXL-97
_cell_angle_alpha 76.041(16)
_cell_angle_beta 79.935(11)
_cell_angle_gamma 79.327(18)
_cell_formula_units_Z 2
_cell_length_a 17.20(2)
_cell_length_b 17.660(19)
_cell_length_c 22.55(3)
_cell_measurement_temperature 120(2)
_cell_volume 6471(13)
_computing_cell_refinement 'Bruker XSCANS'
_computing_data_collection 'Bruker XSCANS'
_computing_data_reduction 'Bruker SHELXTL'
_computing_molecular_graphics platon
_computing_publication_material 'mercury 2.3'
_computing_structure_refinement 'SHELXL-97 (Sheldrick, 1997)'
_computing_structure_solution 'SHELXS-97 (Sheldrick, 1990)'
_diffrn_ambient_temperature 120(2)
_diffrn_measured_fraction_theta_full 0.988
_diffrn_measured_fraction_theta_max 0.988
_diffrn_measurement_device_type 'CCD area detector'
_diffrn_measurement_method 'omega scan'
_diffrn_radiation_monochromator graphite
_diffrn_radiation_source 'fine-focus sealed tube'
_diffrn_radiation_type MoK\a
_diffrn_radiation_wavelength 0.71073
_diffrn_reflns_av_R_equivalents 0.0696
_diffrn_reflns_av_sigmaI/netI 0.1011
_diffrn_reflns_limit_h_max 16
_diffrn_reflns_limit_h_min -16
_diffrn_reflns_limit_k_max 16
_diffrn_reflns_limit_k_min -16
_diffrn_reflns_limit_l_max 21
_diffrn_reflns_limit_l_min -21
_diffrn_reflns_number 26493
_diffrn_reflns_theta_full 19.59
_diffrn_reflns_theta_max 19.59
_diffrn_reflns_theta_min 0.94
_exptl_absorpt_coefficient_mu 0.362
_exptl_absorpt_correction_T_max 0.9647
_exptl_absorpt_correction_T_min 0.9578
_exptl_absorpt_process_details multi-scan
_exptl_crystal_colour colorless
_exptl_crystal_density_diffrn 1.515
_exptl_crystal_density_method 'not measured'
_exptl_crystal_description block
_exptl_crystal_F_000 3068
_exptl_crystal_size_max 0.12
_exptl_crystal_size_mid 0.10
_exptl_crystal_size_min 0.10
_refine_diff_density_max 0.909
_refine_diff_density_min -0.513
_refine_diff_density_rms 0.096
_refine_ls_extinction_method none
_refine_ls_goodness_of_fit_ref 1.068
_refine_ls_hydrogen_treatment constr
_refine_ls_matrix_type fullcycle
_refine_ls_number_parameters 1802
_refine_ls_number_reflns 11249
_refine_ls_number_restraints 19
_refine_ls_restrained_S_all 1.076
_refine_ls_R_factor_all 0.1350
_refine_ls_R_factor_gt 0.0815
_refine_ls_shift/su_max 0.044
_refine_ls_shift/su_mean 0.001
_refine_ls_structure_factor_coef Fsqd
_refine_ls_weighting_details 'calc w=1/[\s^2^(Fo^2^)+(0.1592P)^2^+4.5345P] where P=(Fo^2^+2Fc^2^)/3'
_refine_ls_weighting_scheme calc
_refine_ls_wR_factor_gt 0.2219
_refine_ls_wR_factor_ref 0.2693
_reflns_number_gt 6582
_reflns_number_total 11249
_reflns_threshold_expression >2sigma(I)
_cod_data_source_file cg400597e_si_002.cif
_cod_data_source_block Perchlorate
_cod_depositor_comments
;
The following automatic conversions were performed:

'_symmetry_cell_setting' value 'Triclinic' changed to 'triclinic'
according to
/usr/data/users/saulius/automatic-downloads/retrospective/ACS/lib/dictionaries/cif_core.dic
dictionary named 'cif_core.dic' version 2.4.2 from 2011-04-26.

Automatic conversion script
Id: cif_fix_values 2281 2013-09-26 08:29:07Z andrius 
;
_cod_original_cell_volume 6471(12)
_cod_original_sg_symbol_H-M 'P-1   '
_cod_database_code 4510670

loop_
_symmetry_equiv_pos_as_xyz
'x, y, z'
'-x, -y, -z'

loop_
_atom_site_label
_atom_site_type_symbol
_atom_site_fract_x
_atom_site_fract_y
_atom_site_fract_z
_atom_site_U_iso_or_equiv
_atom_site_adp_type
_atom_site_occupancy
_atom_site_symmetry_multiplicity
_atom_site_calc_flag
_atom_site_refinement_flags
_atom_site_disorder_assembly
_atom_site_disorder_group
C1 C 0.8375(6) 0.3324(6) 0.2829(4) 0.040 Uani 1 1 d . A 1
H1A H 0.8366 0.2796 0.3069 0.060 Uiso 1 1 calc R A 1
H1B H 0.8898 0.3369 0.2605 0.060 Uiso 1 1 calc R A 1
H1C H 0.7992 0.3442 0.2545 0.060 Uiso 1 1 calc R A 1
C2 C 0.8169(6) 0.3894(6) 0.3249(4) 0.028 Uani 1 1 d . A 1
C3 C 0.8774(5) 0.4227(6) 0.3402(4) 0.030 Uani 1 1 d . A 1
C4 C 0.9627(6) 0.4002(6) 0.3115(4) 0.035 Uani 1 1 d . A 1
H4A H 0.9989 0.3994 0.3402 0.042 Uiso 1 1 calc R A 1
H4B H 0.9690 0.3475 0.3039 0.042 Uiso 1 1 calc R A 1
C5 C 1.0718(5) 0.4416(6) 0.2281(4) 0.029 Uani 1 1 d . A 1
H5A H 1.0880 0.3855 0.2305 0.035 Uiso 1 1 calc R A 1
H5B H 1.1022 0.4578 0.2541 0.035 Uiso 1 1 calc R A 1
C6 C 1.0907(5) 0.4854(6) 0.1623(4) 0.028 Uani 1 1 d . A 1
C7 C 1.1438(5) 0.4455(6) 0.1210(5) 0.036 Uani 1 1 d . A 1
H7 H 1.1646 0.3928 0.1345 0.044 Uiso 1 1 calc R A 1
C8 C 1.1652(6) 0.4829(7) 0.0615(4) 0.039 Uani 1 1 d . A 1
H8 H 1.2014 0.4560 0.0351 0.047 Uiso 1 1 calc R A 1
C9 C 1.1335(6) 0.5594(7) 0.0408(5) 0.038 Uani 1 1 d . A 1
H9 H 1.1474 0.5845 0.0000 0.046 Uiso 1 1 calc R A 1
C10 C 1.0806(5) 0.6000(6) 0.0805(4) 0.031 Uani 1 1 d . A 1
C11 C 1.0616(5) 0.5620(6) 0.1402(4) 0.029 Uani 1 1 d . A 1
H11 H 1.0271 0.5898 0.1669 0.035 Uiso 1 1 calc R A 1
C12 C 1.0493(5) 0.6831(6) 0.0568(4) 0.032 Uani 1 1 d . A 1
H12A H 1.0725 0.6986 0.0141 0.039 Uiso 1 1 calc R A 1
H12B H 1.0660 0.7154 0.0800 0.039 Uiso 1 1 calc R A 1
C13 C 0.9322(5) 0.7746(6) 0.0178(5) 0.039 Uani 1 1 d . A 1
H13A H 0.9409 0.7659 -0.0238 0.046 Uiso 1 1 calc R A 1
H13B H 0.9645 0.8139 0.0186 0.046 Uiso 1 1 calc R A 1
C14 C 0.8446(6) 0.8069(6) 0.0338(4) 0.032 Uani 1 1 d . A 1
C15 C 0.8229(6) 0.8610(6) 0.0711(4) 0.030 Uani 1 1 d . A 1
C16 C 0.8888(6) 0.8838(7) 0.0975(5) 0.045 Uani 1 1 d . A 1
H16A H 0.8678 0.9287 0.1155 0.067 Uiso 1 1 calc R A 1
H16B H 0.9316 0.8968 0.0651 0.067 Uiso 1 1 calc R A 1
H16C H 0.9086 0.8404 0.1285 0.067 Uiso 1 1 calc R A 1
C17 C 0.7434(6) 0.8912(6) 0.0817(4) 0.027 Uani 1 1 d . A 1
C18 C 0.7199(6) 0.9572(7) 0.1170(4) 0.044 Uani 1 1 d . A 1
H18A H 0.7662 0.9826 0.1139 0.052 Uiso 1 1 calc R A 1
H18B H 0.6796 0.9962 0.0970 0.052 Uiso 1 1 calc R A 1
C19 C 0.7501(7) 0.8913(7) 0.2192(5) 0.054 Uani 1 1 d . A 1
H19A H 0.7891 0.9262 0.2152 0.065 Uiso 1 1 calc R A 1
H19B H 0.7769 0.8466 0.2018 0.065 Uiso 1 1 calc R A 1
C20 C 0.7222(7) 0.8613(7) 0.2883(5) 0.047 Uani 1 1 d . A 1
C21 C 0.7600(7) 0.7888(7) 0.3145(5) 0.044 Uani 1 1 d . A 1
H21 H 0.7975 0.7597 0.2904 0.052 Uiso 1 1 calc R A 1
C22 C 0.7419(6) 0.7589(7) 0.3770(5) 0.039 Uani 1 1 d . A 1
C23 C 0.6879(6) 0.8000(7) 0.4137(5) 0.041 Uani 1 1 d . A 1
H23 H 0.6781 0.7804 0.4560 0.049 Uiso 1 1 calc R A 1
C24 C 0.6476(6) 0.8727(7) 0.3860(5) 0.048 Uani 1 1 d . A 1
H24 H 0.6093 0.9013 0.4099 0.058 Uiso 1 1 calc R A 1
C25 C 0.6643(6) 0.9022(7) 0.3235(5) 0.046 Uani 1 1 d . A 1
H25 H 0.6362 0.9499 0.3053 0.056 Uiso 1 1 calc R A 1
C26 C 0.7844(6) 0.6768(6) 0.4015(5) 0.047 Uani 1 1 d . A 1
H26A H 0.8177 0.6565 0.3677 0.057 Uiso 1 1 calc R A 1
H26B H 0.8187 0.6795 0.4307 0.057 Uiso 1 1 calc R A 1
C27 C 0.7617(6) 0.5379(6) 0.4557(5) 0.045 Uani 1 1 d . A 1
H27A H 0.8101 0.5374 0.4724 0.054 Uiso 1 1 calc R A 1
H27B H 0.7243 0.5138 0.4891 0.054 Uiso 1 1 calc R A 1
C28 C 0.7815(5) 0.4880(6) 0.4076(4) 0.028 Uani 1 1 d . A 1
C29 C 0.8588(6) 0.4730(6) 0.3811(4) 0.026 Uani 1 1 d . A 1
C30 C 0.9284(6) 0.5074(6) 0.3940(5) 0.036 Uani 1 1 d . A 1
H30A H 0.9093 0.5386 0.4245 0.054 Uiso 1 1 calc R A 1
H30B H 0.9507 0.5399 0.3566 0.054 Uiso 1 1 calc R A 1
H30C H 0.9688 0.4651 0.4090 0.054 Uiso 1 1 calc R A 1
C31 C 0.7203(5) 0.4589(6) 0.3942(4) 0.027 Uani 1 1 d . A 1
C32 C 0.6360(5) 0.4752(6) 0.4249(4) 0.032 Uani 1 1 d . A 1
H32A H 0.6197 0.4268 0.4494 0.048 Uiso 1 1 calc R A 1
H32B H 0.6013 0.4975 0.3940 0.048 Uiso 1 1 calc R A 1
H32C H 0.6332 0.5117 0.4509 0.048 Uiso 1 1 calc R A 1
C33 C 0.7371(5) 0.4107(6) 0.3512(4) 0.030 Uani 1 1 d . A 1
C34 C 0.6740(6) 0.3723(6) 0.3374(4) 0.037 Uani 1 1 d . A 1
H34A H 0.6309 0.3706 0.3715 0.044 Uiso 1 1 calc R A 1
H34B H 0.6963 0.3182 0.3353 0.044 Uiso 1 1 calc R A 1
C35 C 0.5962(6) 0.4914(6) 0.2779(4) 0.037 Uani 1 1 d . A 1
H35A H 0.6315 0.5246 0.2844 0.044 Uiso 1 1 calc R A 1
H35B H 0.5521 0.4894 0.3113 0.044 Uiso 1 1 calc R A 1
C36 C 0.5643(6) 0.5270(7) 0.2171(5) 0.039 Uani 1 1 d . A 1
C37 C 0.5096(6) 0.4941(6) 0.1981(5) 0.041 Uani 1 1 d . A 1
H37 H 0.4943 0.4468 0.2217 0.049 Uiso 1 1 calc R A 1
C38 C 0.4763(6) 0.5295(7) 0.1445(5) 0.043 Uani 1 1 d . A 1
H38 H 0.4410 0.5050 0.1314 0.052 Uiso 1 1 calc R A 1
C39 C 0.4957(6) 0.6009(6) 0.1111(5) 0.037 Uani 1 1 d . A 1
H39 H 0.4726 0.6260 0.0757 0.045 Uiso 1 1 calc R A 1
C40 C 0.5494(6) 0.6348(6) 0.1302(4) 0.033 Uani 1 1 d . A 1
C41 C 0.5836(6) 0.5990(6) 0.1826(4) 0.031 Uani 1 1 d . A 1
H41 H 0.6198 0.6232 0.1950 0.037 Uiso 1 1 calc R A 1
C42 C 0.5713(6) 0.7139(6) 0.0927(4) 0.039 Uani 1 1 d . A 1
H42A H 0.5227 0.7500 0.0843 0.046 Uiso 1 1 calc R A 1
H42B H 0.5990 0.7359 0.1170 0.046 Uiso 1 1 calc R A 1
C43 C 0.6450(6) 0.7839(6) -0.0040(4) 0.037 Uani 1 1 d . A 1
H43A H 0.5974 0.8231 -0.0071 0.044 Uiso 1 1 calc R A 1
H43B H 0.6672 0.7773 -0.0454 0.044 Uiso 1 1 calc R A 1
C44 C 0.7058(5) 0.8140(6) 0.0231(4) 0.028 Uani 1 1 d . A 1
C45 C 0.6847(5) 0.8691(6) 0.0583(4) 0.025 Uani 1 1 d . A 1
C46 C 0.5986(6) 0.9072(6) 0.0686(5) 0.037 Uani 1 1 d . A 1
H46A H 0.5944 0.9626 0.0504 0.056 Uiso 1 1 calc R A 1
H46B H 0.5805 0.8998 0.1120 0.056 Uiso 1 1 calc R A 1
H46C H 0.5663 0.8833 0.0498 0.056 Uiso 1 1 calc R A 1
C47 C 0.7872(6) 0.7813(6) 0.0083(4) 0.029 Uani 1 1 d . A 1
C48 C 0.8115(6) 0.7256(6) -0.0351(4) 0.040 Uani 1 1 d . A 1
H48A H 0.8191 0.7554 -0.0768 0.060 Uiso 1 1 calc R A 1
H48B H 0.7704 0.6937 -0.0307 0.060 Uiso 1 1 calc R A 1
H48C H 0.8605 0.6922 -0.0256 0.060 Uiso 1 1 calc R A 1
C49 C 0.1789(6) 1.1651(6) 0.2136(4) 0.037 Uani 1 1 d . B 1
H49A H 0.1593 1.2150 0.1887 0.056 Uiso 1 1 calc R B 1
H49B H 0.2259 1.1697 0.2292 0.056 Uiso 1 1 calc R B 1
H49C H 0.1386 1.1498 0.2474 0.056 Uiso 1 1 calc R B 1
C50 C 0.1994(6) 1.1032(6) 0.1745(4) 0.030 Uani 1 1 d . B 1
C51 C 0.1384(5) 1.0813(6) 0.1507(4) 0.029 Uani 1 1 d . B 1
C52 C 0.0538(6) 1.1167(6) 0.1699(4) 0.036 Uani 1 1 d . B 1
H52A H 0.0536 1.1704 0.1734 0.043 Uiso 1 1 calc R B 1
H52B H 0.0223 1.1191 0.1376 0.043 Uiso 1 1 calc R B 1
C53 C -0.0040(6) 0.9935(6) 0.2275(5) 0.044 Uani 1 1 d . B 1
H53A H 0.0451 0.9607 0.2151 0.052 Uiso 1 1 calc R B 1
H53B H -0.0392 1.0005 0.1967 0.052 Uiso 1 1 calc R B 1
C54 C -0.0430(6) 0.9524(7) 0.2889(5) 0.044 Uani 1 1 d . B 1
C55 C -0.1227(6) 0.9800(7) 0.3096(6) 0.058 Uani 1 1 d . B 1
H55 H -0.1504 1.0245 0.2866 0.070 Uiso 1 1 calc R B 1
C56 C -0.1599(7) 0.9397(7) 0.3653(6) 0.060 Uani 1 1 d . B 1
H56 H -0.2129 0.9569 0.3792 0.072 Uiso 1 1 calc R B 1
C57 C -0.1191(6) 0.8759(6) 0.3988(5) 0.045 Uani 1 1 d . B 1
H57 H -0.1444 0.8496 0.4360 0.054 Uiso 1 1 calc R B 1
C58 C -0.0417(6) 0.8492(7) 0.3795(5) 0.040 Uani 1 1 d . B 1
C59 C -0.0023(6) 0.8880(6) 0.3239(5) 0.036 Uani 1 1 d . B 1
H59 H 0.0508 0.8702 0.3109 0.043 Uiso 1 1 calc R B 1
C60 C 0.0040(7) 0.7758(6) 0.4137(5) 0.048 Uani 1 1 d . B 1
H60A H -0.0252 0.7321 0.4187 0.057 Uiso 1 1 calc R B 1
H60B H 0.0551 0.7640 0.3891 0.057 Uiso 1 1 calc R B 1
C61 C 0.0618(6) 0.7101(7) 0.5120(5) 0.047 Uani 1 1 d . B 1
H61A H 0.0624 0.7184 0.5528 0.057 Uiso 1 1 calc R B 1
H61B H 0.0335 0.6659 0.5165 0.057 Uiso 1 1 calc R B 1
C62 C 0.1444(6) 0.6904(7) 0.4833(5) 0.041 Uani 1 1 d . B 1
C63 C 0.2039(7) 0.7256(6) 0.4968(5) 0.047 Uani 1 1 d . B 1
C64 C 0.1829(7) 0.7796(7) 0.5411(5) 0.057 Uani 1 1 d . B 1
H64A H 0.1623 0.7511 0.5809 0.085 Uiso 1 1 calc R B 1
H64B H 0.1432 0.8228 0.5264 0.085 Uiso 1 1 calc R B 1
H64C H 0.2298 0.7997 0.5445 0.085 Uiso 1 1 calc R B 1
C65 C 0.2834(6) 0.7053(7) 0.4702(5) 0.046 Uani 1 1 d . B 1
C66 C 0.3481(7) 0.7428(7) 0.4859(5) 0.054 Uani 1 1 d . B 1
H66A H 0.3360 0.7465 0.5289 0.065 Uiso 1 1 calc R B 1
H66B H 0.3989 0.7086 0.4810 0.065 Uiso 1 1 calc R B 1
C67 C 0.4326(6) 0.8497(7) 0.4527(5) 0.052 Uani 1 1 d . B 1
H67A H 0.4383 0.8415 0.4959 0.062 Uiso 1 1 calc R B 1
H67B H 0.4779 0.8184 0.4332 0.062 Uiso 1 1 calc R B 1
C68 C 0.4325(6) 0.9348(6) 0.4229(5) 0.037 Uani 1 1 d . B 1
C69 C 0.4258(6) 0.9906(7) 0.4579(5) 0.052 Uani 1 1 d . B 1
H69 H 0.4220 0.9754 0.5006 0.063 Uiso 1 1 calc R B 1
C70 C 0.4249(7) 1.0667(8) 0.4299(5) 0.058 Uani 1 1 d . B 1
H70 H 0.4224 1.1035 0.4539 0.069 Uiso 1 1 calc R B 1
C71 C 0.4277(7) 1.0922(7) 0.3677(5) 0.050 Uani 1 1 d . B 1
H71 H 0.4249 1.1459 0.3502 0.059 Uiso 1 1 calc R B 1
C72 C 0.4344(6) 1.0397(6) 0.3307(5) 0.034 Uani 1 1 d . B 1
C73 C 0.4384(5) 0.9614(6) 0.3583(4) 0.032 Uani 1 1 d . B 1
H73 H 0.4453 0.9246 0.3338 0.039 Uiso 1 1 calc R B 1
C74 C 0.4343(6) 1.0654(6) 0.2632(4) 0.034 Uani 1 1 d . B 1
H74A H 0.4822 1.0393 0.2423 0.041 Uiso 1 1 calc R B 1
H74B H 0.4351 1.1218 0.2509 0.041 Uiso 1 1 calc R B 1
C75 C 0.3471(6) 1.0947(6) 0.1817(4) 0.035 Uani 1 1 d . B 1
H75A H 0.3954 1.0888 0.1527 0.042 Uiso 1 1 calc R B 1
H75B H 0.3337 1.1499 0.1837 0.042 Uiso 1 1 calc R B 1
C76 C 0.2796(6) 1.0700(6) 0.1590(5) 0.032 Uani 1 1 d . B 1
C77 C 0.2980(6) 1.0183(6) 0.1183(4) 0.030 Uani 1 1 d . B 1
C78 C 0.3847(6) 0.9853(7) 0.1035(5) 0.047 Uani 1 1 d . B 1
H78A H 0.3892 0.9476 0.0783 0.070 Uiso 1 1 calc R B 1
H78B H 0.4062 0.9600 0.1411 0.070 Uiso 1 1 calc R B 1
H78C H 0.4138 1.0274 0.0816 0.070 Uiso 1 1 calc R B 1
C79 C 0.2383(6) 1.0010(6) 0.0936(4) 0.026 Uani 1 1 d . B 1
C80 C 0.1579(6) 1.0319(5) 0.1090(4) 0.023 Uani 1 1 d . B 1
C81 C 0.0928(6) 1.0160(6) 0.0791(5) 0.037 Uani 1 1 d . B 1
H81A H 0.0981 0.9604 0.0809 0.055 Uiso 1 1 calc R B 1
H81B H 0.0970 1.0439 0.0367 0.055 Uiso 1 1 calc R B 1
H81C H 0.0417 1.0334 0.1004 0.055 Uiso 1 1 calc R B 1
C82 C 0.2576(6) 0.9503(6) 0.0461(4) 0.039 Uani 1 1 d . B 1
H82A H 0.2252 0.9739 0.0133 0.046 Uiso 1 1 calc R B 1
H82B H 0.3131 0.9508 0.0282 0.046 Uiso 1 1 calc R B 1
C83 C 0.3091(6) 0.8140(7) 0.1021(5) 0.045 Uani 1 1 d . B 1
H83A H 0.3137 0.8319 0.1386 0.054 Uiso 1 1 calc R B 1
H83B H 0.3594 0.8170 0.0749 0.054 Uiso 1 1 calc R B 1
C84 C 0.2944(6) 0.7304(7) 0.1203(5) 0.042 Uani 1 1 d . B 1
C85 C 0.2958(6) 0.6870(7) 0.0767(5) 0.049 Uani 1 1 d . B 1
H85 H 0.3059 0.7104 0.0351 0.059 Uiso 1 1 calc R B 1
C86 C 0.2829(6) 0.6118(7) 0.0933(5) 0.047 Uani 1 1 d . B 1
H86 H 0.2816 0.5851 0.0627 0.056 Uiso 1 1 calc R B 1
C87 C 0.2717(6) 0.5741(7) 0.1519(5) 0.048 Uani 1 1 d . B 1
H87 H 0.2653 0.5212 0.1619 0.058 Uiso 1 1 calc R B 1
C88 C 0.2698(7) 0.6133(7) 0.1974(5) 0.052 Uani 1 1 d . B 1
C89 C 0.2799(7) 0.6913(7) 0.1819(5) 0.055 Uani 1 1 d . B 1
H89 H 0.2771 0.7185 0.2129 0.066 Uiso 1 1 calc R B 1
C90 C 0.2561(9) 0.5663(8) 0.2662(6) 0.083 Uani 1 1 d . B 1
H90A H 0.2043 0.5487 0.2743 0.100 Uiso 1 1 calc R B 1
H90B H 0.2964 0.5198 0.2719 0.100 Uiso 1 1 calc R B 1
C91 C 0.2636(6) 0.5654(7) 0.3754(4) 0.057 Uani 1 1 d . B 1
H91A H 0.2269 0.5271 0.3858 0.068 Uiso 1 1 calc R B 1
H91B H 0.3172 0.5369 0.3789 0.068 Uiso 1 1 calc R B 1
C92 C 0.2427(7) 0.6195(6) 0.4190(4) 0.044 Uani 1 1 d . B 1
C93 C 0.3030(6) 0.6571(7) 0.4302(5) 0.040 Uani 1 1 d . B 1
C94 C 0.3887(6) 0.6397(8) 0.4008(6) 0.067 Uani 1 1 d . B 1
H94A H 0.4075 0.6883 0.3793 0.101 Uiso 1 1 calc R B 1
H94B H 0.3915 0.6066 0.3721 0.101 Uiso 1 1 calc R B 1
H94C H 0.4215 0.6132 0.4322 0.101 Uiso 1 1 calc R B 1
C95 C 0.1638(6) 0.6362(6) 0.4446(4) 0.037 Uani 1 1 d . B 1
C96 C 0.1026(6) 0.5931(7) 0.4328(5) 0.048 Uani 1 1 d . B 1
H96A H 0.1183 0.5373 0.4462 0.072 Uiso 1 1 calc R B 1
H96B H 0.0985 0.6055 0.3895 0.072 Uiso 1 1 calc R B 1
H96C H 0.0517 0.6089 0.4553 0.072 Uiso 1 1 calc R B 1
C200 C 0.7950(11) -0.0062(11) 0.4987(7) 0.133 Uani 1 1 d . C 1
H20A H 0.8158 0.0240 0.4597 0.199 Uiso 1 1 calc R C 1
H20B H 0.7504 -0.0286 0.4937 0.199 Uiso 1 1 calc R C 1
H20C H 0.8359 -0.0477 0.5139 0.199 Uiso 1 1 calc R C 1
Cl1 Cl 0.95751(15) 0.35614(17) 0.12429(12) 0.040 Uani 1 1 d . D 1
Cl2 Cl 0.03718(17) 0.68338(18) 0.27003(12) 0.046 Uani 1 1 d . E 1
Cl3 Cl 0.44716(16) 0.3659(2) 0.45661(13) 0.053 Uani 1 1 d . F 1
Cl4 Cl 0.51717(16) 0.81672(17) 0.23680(12) 0.042 Uani 1 1 d . G 1
Cl5 Cl 0.55704(15) 0.15327(18) 0.05979(13) 0.046 Uani 1 1 d . H 1
Cl6 Cl 0.82644(16) 0.62776(18) 0.21102(12) 0.047 Uani 1 1 d . I 1
Cl7 Cl 0.33150(18) 0.32240(19) 0.18834(15) 0.059 Uani 1 1 d . J 1
Cl8 Cl 0.14195(16) 0.35585(19) 0.43719(13) 0.050 Uani 1 1 d . K 1
Cl9 Cl 0.6723(2) 0.1388(2) 0.35941(16) 0.065 Uani 1 1 d . L 1
Cl10 Cl 0.2509(2) 0.8656(2) 0.29657(15) 0.072 Uani 1 1 d D M 1
Cl11 Cl 0.0177(2) 0.1267(3) 0.37320(16) 0.082 Uani 1 1 d D N 1
Cl12 Cl 0.8612(2) 0.1382(2) 0.05891(16) 0.076 Uani 1 1 d . O 1
N1 N 0.9845(4) 0.4571(5) 0.2516(3) 0.033 Uani 1 1 d . A 1
H1D H 0.9558 0.4526 0.2232 0.039 Uiso 1 1 calc R A 1
H1E H 0.9719 0.5068 0.2575 0.039 Uiso 1 1 calc R A 1
N2 N 0.9598(4) 0.6994(5) 0.0606(4) 0.037 Uani 1 1 d . A 1
H2A H 0.9425 0.6592 0.0511 0.045 Uiso 1 1 calc R A 1
H2B H 0.9382 0.7021 0.0995 0.045 Uiso 1 1 calc R A 1
N3 N 0.6883(5) 0.9323(6) 0.1837(4) 0.053 Uani 1 1 d . A 1
H3A H 0.6644 0.9752 0.1983 0.064 Uiso 1 1 calc R A 1
H3B H 0.6513 0.9008 0.1876 0.064 Uiso 1 1 calc R A 1
N4 N 0.7260(4) 0.6233(5) 0.4322(4) 0.037 Uani 1 1 d . A 1
H4C H 0.6924 0.6243 0.4055 0.045 Uiso 1 1 calc R A 1
H4D H 0.6969 0.6420 0.4643 0.045 Uiso 1 1 calc R A 1
N5 N 0.6395(4) 0.4119(5) 0.2786(3) 0.032 Uani 1 1 d . A 1
H5C H 0.6795 0.4143 0.2469 0.038 Uiso 1 1 calc R A 1
H5D H 0.6062 0.3817 0.2724 0.038 Uiso 1 1 calc R A 1
N6 N 0.6224(4) 0.7076(5) 0.0338(3) 0.034 Uani 1 1 d . A 1
H6A H 0.5967 0.6869 0.0115 0.040 Uiso 1 1 calc R A 1
H6B H 0.6673 0.6739 0.0419 0.040 Uiso 1 1 calc R A 1
N7 N 0.0144(5) 1.0724(5) 0.2298(4) 0.036 Uani 1 1 d . B 1
H7A H 0.0464 1.0654 0.2588 0.043 Uiso 1 1 calc R B 1
H7B H -0.0315 1.1023 0.2415 0.043 Uiso 1 1 calc R B 1
N8 N 0.0185(5) 0.7814(6) 0.4755(4) 0.051 Uani 1 1 d . B 1
H8A H 0.0463 0.8215 0.4704 0.061 Uiso 1 1 calc R B 1
H8B H -0.0290 0.7939 0.4977 0.061 Uiso 1 1 calc R B 1
N9 N 0.3565(5) 0.8229(5) 0.4471(4) 0.051 Uani 1 1 d . B 1
H9A H 0.3146 0.8577 0.4585 0.062 Uiso 1 1 calc R B 1
H9B H 0.3557 0.8224 0.4074 0.062 Uiso 1 1 calc R B 1
N10 N 0.3620(4) 1.0466(5) 0.2438(3) 0.034 Uani 1 1 d . B 1
H10A H 0.3693 0.9950 0.2429 0.041 Uiso 1 1 calc R B 1
H10B H 0.3190 1.0560 0.2715 0.041 Uiso 1 1 calc R B 1
N11 N 0.2443(5) 0.8672(5) 0.0703(4) 0.038 Uani 1 1 d . B 1
H11A H 0.2374 0.8474 0.0386 0.046 Uiso 1 1 calc R B 1
H11B H 0.1987 0.8667 0.0968 0.046 Uiso 1 1 calc R B 1
N12 N 0.2595(6) 0.6117(6) 0.3096(4) 0.062 Uani 1 1 d . B 1
H12C H 0.2160 0.6490 0.3094 0.075 Uiso 1 1 calc R B 1
H12D H 0.3026 0.6365 0.2970 0.075 Uiso 1 1 calc R B 1
O1 O 0.9975(4) 0.3751(5) 0.0629(3) 0.055 Uani 1 1 d . D 1
O2 O 0.8945(5) 0.3148(5) 0.1252(4) 0.066 Uani 1 1 d . D 1
O3 O 0.9226(4) 0.4304(4) 0.1445(3) 0.041 Uani 1 1 d . D 1
O4 O 1.0116(4) 0.3104(5) 0.1651(3) 0.061 Uani 1 1 d . D 1
O5 O 0.1049(4) 0.7095(4) 0.2856(3) 0.052 Uani 1 1 d . E 1
O6 O 0.0547(5) 0.5986(5) 0.2745(3) 0.059 Uani 1 1 d . E 1
O7 O 0.0265(5) 0.7229(5) 0.2076(3) 0.062 Uani 1 1 d . E 1
O8 O -0.0322(4) 0.7020(5) 0.3113(3) 0.058 Uani 1 1 d . E 1
O9 O 0.4574(5) 0.3588(6) 0.5189(4) 0.093 Uani 1 1 d . F 1
O10 O 0.5105(5) 0.3222(6) 0.4283(4) 0.087 Uani 1 1 d . F 1
O11 O 0.3735(5) 0.3459(6) 0.4558(4) 0.085 Uani 1 1 d . F 1
O12 O 0.4469(7) 0.4435(8) 0.4205(6) 0.157 Uani 1 1 d . F 1
O13 O 0.5017(4) 0.9013(4) 0.2268(3) 0.051 Uani 1 1 d . G 1
O14 O 0.4698(4) 0.7905(5) 0.2025(4) 0.061 Uani 1 1 d . G 1
O15 O 0.6001(4) 0.7930(4) 0.2170(3) 0.043 Uani 1 1 d . G 1
O16 O 0.4990(4) 0.7841(4) 0.3015(3) 0.054 Uani 1 1 d . G 1
O17 O 0.5417(6) 0.1008(7) 0.1154(4) 0.110 Uani 1 1 d . H 1
O18 O 0.5394(4) 0.1191(5) 0.0140(3) 0.058 Uani 1 1 d . H 1
O19 O 0.5088(6) 0.2235(7) 0.0605(7) 0.162 Uani 1 1 d . H 1
O20 O 0.6385(4) 0.1594(5) 0.0531(3) 0.063 Uani 1 1 d . H 1
O21 O 0.7456(5) 0.6380(7) 0.2297(5) 0.102 Uani 1 1 d . I 1
O22 O 0.8502(6) 0.7019(6) 0.1742(4) 0.107 Uani 1 1 d . I 1
O23 O 0.8535(6) 0.5697(6) 0.1769(5) 0.105 Uani 1 1 d . I 1
O24 O 0.8673(5) 0.6097(5) 0.2631(3) 0.066 Uani 1 1 d . I 1
O25 O 0.2663(5) 0.3568(6) 0.2280(4) 0.099 Uani 1 1 d . J 1
O26 O 0.3032(5) 0.2992(5) 0.1386(4) 0.049 Uani 0.88 1 d P J 1
O27 O 0.3947(9) 0.3726(12) 0.1586(8) 0.118 Uani 0.71 1 d P J 1
O28 O 0.3715(6) 0.2557(5) 0.2256(5) 0.094 Uani 1 1 d . J 1
O29 O 0.1287(7) 0.2784(8) 0.4463(7) 0.165 Uani 1 1 d . K 1
O30 O 0.0890(4) 0.3915(5) 0.4815(3) 0.055 Uani 1 1 d . K 1
O31 O 0.1274(6) 0.3937(9) 0.3800(4) 0.151 Uani 1 1 d . K 1
O32 O 0.2203(5) 0.3576(7) 0.4417(4) 0.097 Uani 1 1 d . K 1
O33 O 0.6051(8) 0.1867(7) 0.3815(6) 0.152 Uani 1 1 d . L 1
O34 O 0.7079(12) 0.1814(10) 0.3096(9) 0.258 Uani 1 1 d . L 1
O35 O 0.6648(8) 0.0674(8) 0.3494(8) 0.180 Uani 1 1 d . L 1
O36 O 0.7210(16) 0.1263(13) 0.3966(12) 0.355 Uani 1 1 d . L 1
O37 O 0.2802(18) 0.8734(14) 0.3467(8) 0.199 Uani 0.61 1 d PD M 1
O38 O 0.3135(8) 0.8914(9) 0.2459(8) 0.105 Uani 0.61 1 d PD M 1
O39 O 0.1892(8) 0.9342(10) 0.2854(9) 0.136 Uani 0.61 1 d PD M 1
O40 O 0.2169(14) 0.8070(14) 0.2880(11) 0.151 Uani 0.61 1 d PD M 1
O41 O 0.0577(10) 0.1542(9) 0.4079(7) 0.192 Uani 1 1 d D N 1
O42A O -0.0296(13) 0.0696(13) 0.4271(8) 0.312 Uani 0.54 1 d PD N 1
O43A O -0.0284(11) 0.1624(12) 0.3362(8) 0.123 Uani 0.54 1 d PD N 1
O44 O 0.0756(5) 0.0675(5) 0.3445(3) 0.069 Uani 1 1 d . N 1
O45A O 0.8080(10) 0.2064(11) 0.0302(9) 0.140 Uani 0.60 1 d PD O 1
O46A O 0.8290(13) 0.0876(16) 0.0894(11) 0.387 Uani 0.60 1 d PD O 1
O47A O 0.9093(9) 0.1173(11) -0.0031(8) 0.106 Uani 0.60 1 d PD O 1
O48 O 0.9193(4) 0.1676(5) 0.0748(3) 0.071 Uani 1 1 d D . .
O49 O 0.7387(4) 0.5814(4) 0.0748(3) 0.053 Uani 1 1 d . . .
O50 O 0.7559(4) 0.9320(5) 0.6552(3) 0.050 Uani 1 1 d . . .
O51 O 0.0900(4) 0.4380(4) 0.9518(3) 0.047 Uani 1 1 d . . .
O52 O 0.5266(4) 0.3055(4) 0.2913(3) 0.050 Uani 1 1 d . . .
O53 O 0.1361(4) 0.8336(5) 0.7738(4) 0.062 Uani 1 1 d . . .
O54 O 0.6333(4) 0.6508(4) 0.3347(3) 0.053 Uani 1 1 d . . .
O55 O 0.6375(5) 0.0754(5) 0.2192(4) 0.078 Uani 1 1 d . . .
O56 O 0.7358(4) 0.4232(5) 0.1593(3) 0.072 Uani 1 1 d . . .
O57 O 0.8715(4) 0.1532(4) 0.8262(3) 0.051 Uani 1 1 d . . .
O58 O 0.7662(5) 0.0504(5) 0.5470(4) 0.066 Uani 1 1 d . . .
H58 H 0.7462 0.0251 0.5798 0.099 Uiso 1 1 calc R C 1
O59 O 0.5663(5) 0.2405(5) 0.1846(4) 0.076 Uani 1 1 d . . .
O60 O 0.4208(5) 0.4009(5) 0.0286(4) 0.075 Uani 1 1 d . . .
O61 O 0.9146(6) 0.0816(6) 0.5614(4) 0.097 Uani 1 1 d . . .
O62 O 0.6860(7) 0.3198(7) 0.1062(5) 0.117 Uani 1 1 d . . .
O63 O 0.5817(7) 0.4298(7) 0.0255(5) 0.117 Uani 1 1 d . . .
O64 O 0.4130(5) 0.6468(6) 0.2628(4) 0.093 Uani 1 1 d . . .
O65 O 0.3683(6) 0.3670(8) 0.3250(5) 0.129 Uani 1 1 d . . .
O66 O 0.7594(7) 0.7846(8) 0.6516(6) 0.141 Uani 1 1 d . . .
O37B O 0.283(2) 0.7731(13) 0.2982(12) 0.103 Uani 0.39 1 d P M 2
O38B O 0.3125(11) 0.8849(12) 0.3090(8) 0.057 Uani 0.39 1 d P M 2
O39B O 0.2308(16) 0.8796(14) 0.2398(10) 0.082 Uani 0.39 1 d P M 2
O40B O 0.1957(13) 0.8394(18) 0.3531(10) 0.108 Uani 0.39 1 d P M 2
O26B O 0.362(3) 0.3460(18) 0.1205(17) 0.075 Uani 0.12 1 d P J 2
O27B O 0.3619(17) 0.3869(16) 0.1651(15) 0.080 Uani 0.29 1 d P J 2
O42B O -0.0539(15) 0.102(2) 0.387(2) 0.251 Uani 0.46 1 d P N 2
O43B O 0.0242(19) 0.1994(11) 0.3375(13) 0.143 Uani 0.46 1 d P N 2
O45B O 0.7946(11) 0.176(2) 0.0445(10) 0.115 Uani 0.40 1 d P O 2
O46B O 0.8689(19) 0.0633(17) 0.1048(15) 0.157 Uani 0.40 1 d P O 2
O47B O 0.841(2) 0.0871(14) 0.0356(12) 0.117 Uani 0.40 1 d P O 2

loop_
_atom_site_aniso_label
_atom_site_aniso_U_11
_atom_site_aniso_U_22
_atom_site_aniso_U_33
_atom_site_aniso_U_23
_atom_site_aniso_U_13
_atom_site_aniso_U_12
C1 0.050 0.037 0.032 0.006 -0.011 -0.016
C2 0.048 0.017 0.020 0.000 -0.008 -0.005
C3 0.028 0.031 0.022 0.015 -0.005 -0.010
C4 0.037 0.040 0.025 0.009 -0.007 -0.018
C5 0.021 0.032 0.031 -0.004 -0.005 -0.002
C6 0.010 0.047 0.025 0.000 -0.002 -0.007
C7 0.022 0.039 0.047 -0.002 -0.010 -0.007
C8 0.032 0.062 0.026 -0.014 -0.002 -0.010
C9 0.032 0.054 0.026 0.013 -0.013 -0.021
C10 0.014 0.056 0.019 -0.002 -0.002 -0.004
C11 0.013 0.044 0.025 -0.006 -0.002 0.009
C12 0.025 0.043 0.029 -0.004 -0.006 -0.009
C13 0.030 0.032 0.043 0.014 -0.006 -0.005
C14 0.041 0.023 0.022 0.014 -0.004 -0.004
C15 0.035 0.040 0.015 0.000 -0.003 -0.010
C16 0.033 0.065 0.040 -0.007 -0.006 -0.020
C17 0.036 0.026 0.013 -0.007 0.011 0.001
C18 0.035 0.072 0.020 0.009 -0.009 -0.017
C19 0.060 0.036 0.052 0.009 -0.011 0.004
C20 0.056 0.050 0.037 0.001 -0.021 -0.016
C21 0.058 0.042 0.030 0.000 -0.013 -0.010
C22 0.032 0.051 0.035 0.009 -0.017 -0.024
C23 0.036 0.054 0.028 -0.003 0.007 -0.010
C24 0.041 0.047 0.060 -0.023 0.006 -0.011
C25 0.037 0.041 0.048 0.015 -0.005 -0.005
C26 0.036 0.053 0.047 0.015 -0.009 -0.020
C27 0.038 0.036 0.054 0.016 -0.018 -0.014
C28 0.027 0.035 0.024 -0.002 -0.011 -0.006
C29 0.045 0.015 0.020 -0.003 -0.008 -0.009
C30 0.039 0.036 0.036 -0.004 -0.012 -0.007
C31 0.034 0.026 0.016 0.007 -0.003 -0.006
C32 0.038 0.029 0.028 -0.005 0.003 -0.009
C33 0.021 0.037 0.023 0.012 -0.001 -0.010
C34 0.036 0.039 0.032 0.000 -0.004 -0.011
C35 0.037 0.034 0.037 -0.003 -0.002 -0.007
C36 0.032 0.051 0.039 -0.009 -0.012 -0.014
C37 0.036 0.027 0.047 0.004 0.008 -0.006
C38 0.035 0.053 0.041 -0.003 -0.013 -0.010
C39 0.040 0.042 0.029 -0.006 -0.004 -0.010
C40 0.028 0.032 0.033 -0.001 0.000 -0.005
C41 0.029 0.036 0.030 -0.001 -0.009 -0.013
C42 0.031 0.051 0.029 -0.005 0.008 -0.010
C43 0.036 0.040 0.028 0.005 -0.004 -0.005
C44 0.029 0.033 0.016 0.009 -0.007 -0.005
C45 0.029 0.039 0.009 -0.005 0.000 -0.015
C46 0.043 0.036 0.034 -0.002 -0.010 -0.013
C47 0.041 0.022 0.017 0.019 -0.008 -0.011
C48 0.043 0.040 0.030 -0.001 0.007 -0.008
C49 0.041 0.041 0.029 0.007 -0.014 -0.016
C50 0.038 0.031 0.018 0.007 -0.003 -0.011
C51 0.032 0.022 0.026 0.010 -0.011 -0.003
C52 0.045 0.025 0.033 0.002 -0.015 0.001
C53 0.043 0.038 0.060 -0.015 -0.019 -0.015
C54 0.038 0.050 0.048 -0.003 -0.008 -0.025
C55 0.029 0.048 0.087 -0.002 -0.002 0.000
C56 0.030 0.053 0.085 -0.004 0.010 -0.007
C57 0.030 0.030 0.069 -0.009 0.004 0.002
C58 0.038 0.049 0.034 -0.008 -0.005 -0.005
C59 0.033 0.025 0.057 -0.017 -0.023 0.001
C60 0.060 0.032 0.057 -0.009 -0.011 -0.020
C61 0.050 0.046 0.044 0.015 -0.026 -0.017
C62 0.032 0.049 0.034 0.018 -0.006 -0.016
C63 0.056 0.032 0.043 0.022 -0.017 -0.017
C64 0.069 0.044 0.054 0.000 -0.011 -0.013
C65 0.047 0.051 0.039 0.018 -0.029 -0.019
C66 0.051 0.048 0.057 0.015 -0.023 -0.013
C67 0.035 0.069 0.054 0.006 -0.026 -0.021
C68 0.026 0.038 0.049 0.001 -0.016 -0.017
C69 0.054 0.075 0.035 -0.006 -0.014 -0.030
C70 0.073 0.060 0.056 -0.026 -0.011 -0.029
C71 0.067 0.045 0.047 -0.012 -0.022 -0.020
C72 0.037 0.019 0.038 0.019 -0.019 -0.008
C73 0.024 0.041 0.040 -0.022 -0.011 -0.001
C74 0.032 0.023 0.049 0.000 -0.014 -0.009
C75 0.038 0.037 0.024 0.012 -0.004 -0.019
C76 0.037 0.018 0.039 0.014 -0.014 -0.015
C77 0.042 0.023 0.028 -0.003 -0.003 -0.018
C78 0.037 0.065 0.034 -0.006 -0.005 -0.003
C79 0.035 0.030 0.014 -0.005 0.003 -0.011
C80 0.042 0.004 0.023 -0.001 -0.008 0.000
C81 0.047 0.029 0.040 -0.010 -0.016 -0.006
C82 0.036 0.053 0.024 0.003 0.000 -0.017
C83 0.039 0.069 0.033 -0.022 -0.009 -0.001
C84 0.041 0.045 0.041 0.002 -0.012 -0.018
C85 0.044 0.066 0.042 -0.003 -0.018 -0.022
C86 0.048 0.054 0.040 0.000 -0.019 -0.016
C87 0.039 0.036 0.073 -0.027 -0.018 0.014
C88 0.058 0.031 0.057 0.005 -0.005 -0.001
C89 0.078 0.054 0.033 -0.020 -0.013 0.007
C90 0.107 0.064 0.080 0.002 -0.019 -0.033
C91 0.033 0.093 0.024 0.036 -0.008 -0.015
C92 0.076 0.034 0.019 0.003 -0.022 0.004
C93 0.045 0.043 0.032 0.003 -0.017 -0.012
C94 0.035 0.080 0.079 0.005 -0.013 -0.014
C95 0.031 0.040 0.024 0.015 0.001 0.001
C96 0.034 0.059 0.053 0.003 -0.007 -0.028
C200 0.138 0.136 0.095 -0.025 0.025 0.015
Cl1 0.040 0.047 0.034 -0.007 -0.007 -0.008
Cl2 0.055 0.043 0.041 0.000 -0.007 -0.019
Cl3 0.033 0.073 0.047 -0.006 -0.008 -0.005
Cl4 0.044 0.046 0.036 -0.001 -0.007 -0.012
Cl5 0.032 0.065 0.045 -0.016 -0.008 -0.008
Cl6 0.044 0.061 0.033 -0.010 -0.008 0.004
Cl7 0.058 0.056 0.063 -0.010 -0.012 -0.006
Cl8 0.033 0.075 0.052 -0.021 -0.009 -0.016
Cl9 0.069 0.061 0.070 -0.019 -0.014 -0.009
Cl10 0.065 0.107 0.063 -0.030 -0.008 -0.041
Cl11 0.064 0.123 0.064 -0.050 0.003 0.003
Cl12 0.093 0.067 0.080 0.019 -0.047 -0.051
N1 0.031 0.038 0.028 -0.004 -0.005 -0.006
N2 0.028 0.046 0.032 0.002 0.001 -0.011
N3 0.051 0.072 0.045 -0.013 -0.013 -0.026
N4 0.033 0.043 0.034 -0.003 -0.011 -0.005
N5 0.031 0.036 0.030 -0.008 -0.002 -0.009
N6 0.024 0.047 0.034 -0.010 -0.013 -0.007
N7 0.027 0.039 0.043 -0.011 -0.008 -0.002
N8 0.040 0.079 0.037 -0.007 0.002 -0.033
N9 0.049 0.047 0.059 0.015 -0.028 -0.024
N10 0.030 0.045 0.030 -0.007 -0.004 -0.010
N11 0.051 0.034 0.031 -0.003 -0.013 -0.010
N12 0.055 0.075 0.055 -0.010 -0.009 -0.012
O1 0.049 0.075 0.038 -0.017 0.005 -0.002
O2 0.074 0.071 0.064 -0.014 -0.018 -0.035
O3 0.055 0.038 0.031 -0.017 -0.007 0.004
O4 0.058 0.054 0.064 0.000 -0.027 0.009
O5 0.049 0.058 0.058 -0.013 -0.005 -0.028
O6 0.079 0.050 0.046 0.005 -0.009 -0.022
O7 0.073 0.055 0.051 0.019 -0.022 -0.019
O8 0.045 0.067 0.068 -0.027 0.009 -0.021
O9 0.052 0.171 0.070 -0.064 -0.024 0.011
O10 0.047 0.144 0.069 -0.051 0.004 0.015
O11 0.044 0.170 0.050 -0.019 -0.003 -0.048
O12 0.136 0.133 0.191 0.053 -0.076 -0.056
O13 0.067 0.041 0.041 0.002 -0.009 -0.011
O14 0.050 0.065 0.080 -0.025 -0.024 -0.011
O15 0.037 0.051 0.044 -0.015 -0.006 -0.005
O16 0.061 0.053 0.036 0.011 -0.001 -0.009
O17 0.086 0.204 0.063 -0.040 0.004 -0.075
O18 0.030 0.095 0.056 -0.031 -0.011 -0.006
O19 0.092 0.106 0.338 -0.132 -0.139 0.070
O20 0.031 0.103 0.060 -0.012 -0.007 -0.033
O21 0.029 0.166 0.131 -0.091 0.002 0.000
O22 0.123 0.089 0.061 0.026 0.018 0.020
O23 0.115 0.120 0.107 -0.099 -0.041 0.037
O24 0.097 0.053 0.047 0.002 -0.035 -0.003
O25 0.079 0.134 0.067 -0.025 -0.009 0.031
O26 0.051 0.048 0.066 -0.023 -0.034 -0.013
O27 0.094 0.171 0.091 -0.025 0.051 -0.090
O28 0.119 0.060 0.122 -0.033 -0.083 0.020
O29 0.141 0.131 0.247 -0.131 0.110 -0.088
O30 0.049 0.066 0.057 -0.020 -0.002 -0.020
O31 0.101 0.276 0.047 -0.032 -0.020 0.055
O32 0.032 0.173 0.102 -0.059 -0.010 -0.017
O33 0.161 0.090 0.135 0.008 0.082 0.024
O34 0.276 0.170 0.267 -0.075 0.219 -0.079
O35 0.163 0.119 0.307 -0.120 -0.033 -0.050
O36 0.448 0.263 0.474 -0.208 -0.400 0.133
O37 0.395 0.168 0.065 -0.046 -0.152 0.017
O38 0.081 0.067 0.155 -0.010 0.027 -0.036
O39 0.072 0.167 0.131 0.062 -0.027 -0.033
O40 0.138 0.153 0.178 -0.065 0.033 -0.078
O41 0.229 0.183 0.230 -0.149 -0.105 0.010
O42A 0.318 0.378 0.054 0.003 0.053 0.274
O43A 0.130 0.164 0.076 -0.058 -0.106 0.103
O44 0.060 0.102 0.046 -0.019 -0.009 -0.008
O45A 0.077 0.139 0.153 0.056 -0.025 0.004
O46A 0.142 0.383 0.522 0.339 -0.191 -0.187
O47A 0.081 0.169 0.120 -0.106 -0.027 -0.035
O48 0.057 0.106 0.058 0.001 -0.023 -0.043
O49 0.038 0.055 0.052 0.005 -0.002 0.003
O50 0.040 0.069 0.036 -0.002 -0.004 -0.008
O51 0.045 0.055 0.041 -0.004 -0.010 -0.012
O52 0.058 0.043 0.058 -0.012 -0.009 -0.026
O53 0.051 0.060 0.066 -0.009 0.001 0.002
O54 0.058 0.060 0.046 0.002 -0.021 -0.024
O55 0.101 0.059 0.067 -0.010 -0.004 -0.009
O56 0.052 0.100 0.043 0.005 0.008 0.005
O57 0.047 0.045 0.048 0.002 0.012 -0.003
O58 0.061 0.068 0.056 0.018 -0.004 -0.023
O59 0.079 0.087 0.076 -0.038 -0.014 -0.012
O60 0.080 0.089 0.069 -0.036 -0.005 -0.028
O61 0.100 0.091 0.105 0.028 -0.047 -0.064
O62 0.134 0.125 0.104 -0.039 -0.002 -0.045
O63 0.132 0.130 0.092 -0.053 0.016 -0.016
O64 0.080 0.111 0.080 -0.012 -0.004 -0.017
O65 0.077 0.246 0.085 -0.088 -0.005 -0.016
O66 0.110 0.163 0.157 -0.075 0.017 -0.016
O37B 0.184 0.029 0.114 -0.003 -0.041 -0.056
O38B 0.069 0.111 0.015 -0.003 -0.050 -0.050
O39B 0.131 0.071 0.050 -0.007 -0.049 -0.002
O40B 0.061 0.214 0.049 0.021 -0.014 -0.083
O26B 0.259 -0.026 0.058 -0.129 -0.188 0.139
O27B 0.092 0.031 0.120 -0.037 0.107 -0.108
O42B 0.074 0.215 0.507 -0.223 0.164 -0.125
O43B 0.240 -0.012 0.169 -0.007 -0.043 0.066
O45B 0.002 0.292 0.053 -0.067 -0.031 0.042
O46B 0.149 0.117 0.200 0.110 -0.140 -0.086
O47B 0.237 0.044 0.088 -0.053 0.026 -0.063

loop_
_atom_type_symbol
_atom_type_description
_atom_type_scat_dispersion_real
_atom_type_scat_dispersion_imag
_atom_type_scat_source
C C 0.0033 0.0016 'International Tables Vol C Tables 4.2.6.8 and 6.1.1.4'
H H 0.0000 0.0000 'International Tables Vol C Tables 4.2.6.8 and 6.1.1.4'
N N 0.0061 0.0033 'International Tables Vol C Tables 4.2.6.8 and 6.1.1.4'
O O 0.0106 0.0060 'International Tables Vol C Tables 4.2.6.8 and 6.1.1.4'
Cl Cl 0.1484 0.1585 'International Tables Vol C Tables 4.2.6.8 and 6.1.1.4'

loop_
_geom_angle_atom_site_label_1
_geom_angle_atom_site_label_2
_geom_angle_atom_site_label_3
_geom_angle
C3 C2 C33 118.0(9)
C3 C2 C1 120.5(9)
C33 C2 C1 121.6(9)
C29 C3 C2 120.5(9)
C29 C3 C4 121.8(9)
C2 C3 C4 117.7(9)
N1 C4 C3 111.9(8)
N1 C5 C6 111.8(7)
C11 C6 C7 117.1(9)
C11 C6 C5 124.4(9)
C7 C6 C5 118.4(9)
C8 C7 C6 121.0(10)
C9 C8 C7 120.0(11)
C8 C9 C10 120.1(10)
C11 C10 C9 118.8(10)
C11 C10 C12 122.8(9)
C9 C10 C12 118.4(9)
C6 C11 C10 122.9(10)
C10 C12 N2 113.7(8)
N2 C13 C14 113.7(8)
C15 C14 C47 121.6(9)
C15 C14 C13 120.1(9)
C47 C14 C13 118.2(10)
C17 C15 C14 117.9(9)
C17 C15 C16 124.2(9)
C14 C15 C16 117.9(9)
C45 C17 C15 123.4(9)
C45 C17 C18 118.0(9)
C15 C17 C18 118.4(9)
N3 C18 C17 115.4(9)
N3 C19 C20 115.0(9)
C21 C20 C25 119.9(11)
C21 C20 C19 115.6(11)
C25 C20 C19 124.6(10)
C20 C21 C22 119.6(11)
C23 C22 C21 121.8(11)
C23 C22 C26 122.3(10)
C21 C22 C26 115.9(11)
C22 C23 C24 118.0(10)
C25 C24 C23 120.5(11)
C20 C25 C24 120.1(11)
N4 C26 C22 110.5(8)
C28 C27 N4 114.8(8)
C31 C28 C29 123.4(9)
C31 C28 C27 117.3(9)
C29 C28 C27 119.4(8)
C28 C29 C3 119.0(9)
C28 C29 C30 124.3(9)
C3 C29 C30 116.7(9)
C28 C31 C33 118.6(9)
C28 C31 C32 122.3(9)
C33 C31 C32 119.1(8)
C31 C33 C2 120.4(8)
C31 C33 C34 121.5(9)
C2 C33 C34 117.7(9)
C33 C34 N5 115.4(8)
N5 C35 C36 111.2(8)
C37 C36 C41 118.2(9)
C37 C36 C35 121.4(10)
C41 C36 C35 120.0(9)
C36 C37 C38 121.5(10)
C39 C38 C37 119.5(10)
C40 C39 C38 119.4(10)
C39 C40 C41 121.2(10)
C39 C40 C42 119.3(9)
C41 C40 C42 119.6(9)
C40 C41 C36 120.2(9)
N6 C42 C40 112.9(8)
N6 C43 C44 112.6(7)
C45 C44 C47 121.6(9)
C45 C44 C43 122.8(9)
C47 C44 C43 115.6(9)
C44 C45 C17 118.6(9)
C44 C45 C46 119.9(8)
C17 C45 C46 121.4(9)
C14 C47 C44 116.7(9)
C14 C47 C48 121.4(9)
C44 C47 C48 121.8(9)
C51 C50 C76 119.4(9)
C51 C50 C49 119.9(9)
C76 C50 C49 120.7(8)
C80 C51 C50 119.9(9)
C80 C51 C52 122.8(8)
C50 C51 C52 117.3(9)
N7 C52 C51 114.6(8)
N7 C53 C54 111.9(9)
C59 C54 C55 120.0(10)
C59 C54 C53 120.8(10)
C55 C54 C53 119.2(10)
C56 C55 C54 119.1(11)
C57 C56 C55 120.1(11)
C56 C57 C58 121.2(11)
C57 C58 C59 120.4(10)
C57 C58 C60 122.7(10)
C59 C58 C60 116.8(10)
C54 C59 C58 119.2(10)
N8 C60 C58 114.0(9)
C62 C61 N8 112.6(8)
C63 C62 C95 120.5(10)
C63 C62 C61 118.3(11)
C95 C62 C61 121.1(9)
C62 C63 C65 118.1(11)
C62 C63 C64 119.9(11)
C65 C63 C64 121.9(10)
C93 C65 C63 122.5(10)
C93 C65 C66 119.6(11)
C63 C65 C66 117.9(11)
N9 C66 C65 113.8(8)
C68 C67 N9 110.9(8)
C69 C68 C73 117.5(10)
C69 C68 C67 121.0(10)
C73 C68 C67 121.5(10)
C70 C69 C68 119.7(11)
C69 C70 C71 122.3(11)
C70 C71 C72 120.6(11)
C73 C72 C71 117.8(10)
C73 C72 C74 120.0(10)
C71 C72 C74 122.1(10)
C72 C73 C68 122.0(10)
C72 C74 N10 111.6(8)
N10 C75 C76 111.5(7)
C77 C76 C50 119.9(9)
C77 C76 C75 119.2(9)
C50 C76 C75 120.8(10)
C79 C77 C76 119.6(9)
C79 C77 C78 123.1(9)
C76 C77 C78 117.3(8)
C77 C79 C80 121.7(9)
C77 C79 C82 120.3(9)
C80 C79 C82 117.9(8)
C51 C80 C79 119.4(8)
C51 C80 C81 119.2(9)
C79 C80 C81 121.4(8)
N11 C82 C79 114.7(8)
N11 C83 C84 112.3(8)
C85 C84 C89 116.3(11)
C85 C84 C83 121.3(10)
C89 C84 C83 122.4(10)
C86 C85 C84 121.2(11)
C87 C86 C85 122.2(12)
C86 C87 C88 119.7(12)
C87 C88 C89 119.3(11)
C87 C88 C90 118.0(11)
C89 C88 C90 122.7(11)
C88 C89 C84 121.2(11)
N12 C90 C88 113.0(11)
C92 C91 N12 110.4(10)
C95 C92 C93 121.4(11)
C95 C92 C91 119.3(10)
C93 C92 C91 119.1(11)
C65 C93 C92 118.5(10)
C65 C93 C94 120.6(10)
C92 C93 C94 120.9(11)
C92 C95 C62 118.7(10)
C92 C95 C96 119.3(10)
C62 C95 C96 121.9(9)
O2 Cl1 O1 109.5(5)
O2 Cl1 O4 110.5(5)
O1 Cl1 O4 110.8(5)
O2 Cl1 O3 107.9(5)
O1 Cl1 O3 108.7(4)
O4 Cl1 O3 109.5(4)
O8 Cl2 O7 110.6(5)
O8 Cl2 O6 110.1(5)
O7 Cl2 O6 109.7(5)
O8 Cl2 O5 109.7(5)
O7 Cl2 O5 108.0(5)
O6 Cl2 O5 108.7(5)
O10 Cl3 O11 114.8(6)
O10 Cl3 O12 104.3(8)
O11 Cl3 O12 106.0(6)
O10 Cl3 O9 109.7(5)
O11 Cl3 O9 108.4(5)
O12 Cl3 O9 113.7(8)
O14 Cl4 O15 109.6(5)
O14 Cl4 O16 110.6(5)
O15 Cl4 O16 109.4(4)
O14 Cl4 O13 109.7(5)
O15 Cl4 O13 108.8(4)
O16 Cl4 O13 108.8(5)
O19 Cl5 O17 109.8(9)
O19 Cl5 O20 113.0(6)
O17 Cl5 O20 105.7(5)
O19 Cl5 O18 109.9(6)
O17 Cl5 O18 106.1(6)
O20 Cl5 O18 112.0(5)
O21 Cl6 O23 114.6(6)
O21 Cl6 O24 109.6(6)
O23 Cl6 O24 109.0(6)
O21 Cl6 O22 109.8(7)
O23 Cl6 O22 108.3(7)
O24 Cl6 O22 105.2(6)
O28 Cl7 O25 107.1(6)
O28 Cl7 O26 110.2(5)
O25 Cl7 O26 111.7(5)
O28 Cl7 O27 104.7(9)
O25 Cl7 O27 116.1(9)
O26 Cl7 O27 106.8(8)
O31 Cl8 O32 108.4(7)
O31 Cl8 O29 108.3(10)
O32 Cl8 O29 110.2(8)
O31 Cl8 O30 110.1(6)
O32 Cl8 O30 111.5(5)
O29 Cl8 O30 108.3(6)
O36 Cl9 O34 103.0(17)
O36 Cl9 O35 107.3(12)
O34 Cl9 O35 110.7(11)
O36 Cl9 O33 107.2(13)
O34 Cl9 O33 107.6(9)
O35 Cl9 O33 119.8(9)
O40 Cl10 O37 130.5(16)
O40 Cl10 O39 103.1(14)
O37 Cl10 O39 103.9(14)
O40 Cl10 O38 113.6(12)
O37 Cl10 O38 102.0(13)
O39 Cl10 O38 99.3(8)
O43A Cl11 O41 130.2(11)
O43A Cl11 O44 108.5(9)
O41 Cl11 O44 107.0(7)
O43A Cl11 O42A 108.3(11)
O41 Cl11 O42A 98.4(8)
O44 Cl11 O42A 100.1(10)
O46A Cl12 O48 125.3(12)
O46A Cl12 O45A 114.3(16)
O48 Cl12 O45A 105.8(8)
O46A Cl12 O47A 113.0(14)
O48 Cl12 O47A 96.9(6)
O45A Cl12 O47A 96.7(8)
C5 N1 C4 111.7(7)
C13 N2 C12 112.0(7)
C19 N3 C18 111.7(9)
C26 N4 C27 115.2(8)
C35 N5 C34 114.6(8)
C42 N6 C43 114.4(8)
C53 N7 C52 114.7(8)
C61 N8 C60 116.3(9)
C66 N9 C67 112.2(7)
C75 N10 C74 111.3(7)
C82 N11 C83 115.6(8)
C90 N12 C91 115.3(10)
O46B O47B O45B 93.4(18)

loop_
_geom_bond_atom_site_label_1
_geom_bond_atom_site_label_2
_geom_bond_distance
C1 C2 1.499(14)
C2 C3 1.413(13)
C2 C33 1.416(13)
C3 C29 1.388(13)
C3 C4 1.519(13)
C4 N1 1.510(11)
C5 N1 1.501(11)
C5 C6 1.509(13)
C6 C11 1.356(13)
C6 C7 1.406(13)
C7 C8 1.364(13)
C8 C9 1.362(14)
C9 C10 1.388(14)
C10 C11 1.364(12)
C10 C12 1.469(13)
C12 N2 1.504(11)
C13 N2 1.492(12)
C13 C14 1.523(13)
C14 C15 1.381(13)
C14 C47 1.413(13)
C15 C17 1.374(13)
C15 C16 1.523(13)
C17 C45 1.372(12)
C17 C18 1.521(14)
C18 N3 1.496(12)
C19 N3 1.425(12)
C19 C20 1.541(15)
C20 C21 1.368(14)
C20 C25 1.372(15)
C21 C22 1.382(13)
C22 C23 1.360(14)
C22 C26 1.517(14)
C23 C24 1.397(14)
C24 C25 1.378(14)
C26 N4 1.475(12)
C27 C28 1.511(14)
C27 N4 1.522(12)
C28 C31 1.361(12)
C28 C29 1.365(13)
C29 C30 1.539(13)
C31 C33 1.398(13)
C31 C32 1.502(13)
C33 C34 1.493(13)
C34 N5 1.508(11)
C35 N5 1.461(12)
C35 C36 1.514(13)
C36 C37 1.369(13)
C36 C41 1.386(13)
C37 C38 1.387(13)
C38 C39 1.371(13)
C39 C40 1.365(13)
C40 C41 1.374(12)
C40 C42 1.523(13)
C42 N6 1.475(11)
C43 N6 1.490(12)
C43 C44 1.528(13)
C44 C45 1.361(13)
C44 C47 1.426(13)
C45 C46 1.511(13)
C47 C48 1.507(14)
C49 C50 1.520(14)
C50 C51 1.409(12)
C50 C76 1.415(13)
C51 C80 1.391(13)
C51 C52 1.505(13)
C52 N7 1.504(12)
C53 N7 1.499(12)
C53 C54 1.505(14)
C54 C59 1.368(14)
C54 C55 1.405(15)
C55 C56 1.395(15)
C56 C57 1.348(15)
C57 C58 1.360(14)
C58 C59 1.401(13)
C58 C60 1.499(14)
C60 N8 1.486(12)
C61 C62 1.470(14)
C61 N8 1.477(13)
C62 C63 1.402(14)
C62 C95 1.405(14)
C63 C65 1.412(15)
C63 C64 1.499(15)
C65 C93 1.346(15)
C65 C66 1.526(14)
C66 N9 1.491(12)
C67 C68 1.490(14)
C67 N9 1.507(12)
C68 C69 1.382(15)
C68 C73 1.410(13)
C69 C70 1.337(15)
C70 C71 1.362(14)
C71 C72 1.367(14)
C72 C73 1.366(13)
C72 C74 1.481(13)
C74 N10 1.504(11)
C75 N10 1.489(11)
C75 C76 1.517(12)
C76 C77 1.404(13)
C77 C79 1.363(12)
C77 C78 1.506(14)
C79 C80 1.406(13)
C79 C82 1.512(14)
C80 C81 1.504(12)
C82 N11 1.484(12)
C83 N11 1.485(12)
C83 C84 1.492(14)
C84 C85 1.380(14)
C84 C89 1.394(14)
C85 C86 1.339(14)
C86 C87 1.328(14)
C87 C88 1.362(14)
C88 C89 1.373(15)
C88 C90 1.573(16)
C90 N12 1.420(15)
C91 C92 1.488(15)
C91 N12 1.518(13)
C92 C95 1.386(14)
C92 C93 1.417(14)
C93 C94 1.515(15)
C95 C96 1.500(14)
C200 O58 1.607(18)
Cl1 O2 1.410(7)
Cl1 O1 1.425(7)
Cl1 O4 1.425(7)
Cl1 O3 1.481(7)
Cl2 O8 1.419(8)
Cl2 O7 1.439(7)
Cl2 O6 1.454(8)
Cl2 O5 1.454(7)
Cl3 O10 1.369(8)
Cl3 O11 1.381(8)
Cl3 O12 1.415(12)
Cl3 O9 1.420(8)
Cl4 O14 1.417(7)
Cl4 O15 1.435(7)
Cl4 O16 1.436(7)
Cl4 O13 1.436(8)
Cl5 O19 1.361(9)
Cl5 O17 1.385(10)
Cl5 O20 1.404(7)
Cl5 O18 1.415(7)
Cl6 O21 1.372(8)
Cl6 O23 1.392(8)
Cl6 O24 1.414(7)
Cl6 O22 1.458(10)
Cl7 O28 1.411(9)
Cl7 O25 1.444(9)
Cl7 O26 1.466(8)
Cl7 O27 1.494(14)
Cl8 O31 1.345(10)
Cl8 O32 1.376(8)
Cl8 O29 1.389(11)
Cl8 O30 1.414(8)
Cl9 O36 1.240(13)
Cl9 O34 1.314(14)
Cl9 O35 1.366(11)
Cl9 O33 1.392(11)
Cl10 O40 1.345(15)
Cl10 O37 1.361(13)
Cl10 O39 1.458(14)
Cl10 O38 1.475(13)
Cl11 O43A 1.230(12)
Cl11 O41 1.349(11)
Cl11 O44 1.490(9)
Cl11 O42A 1.588(16)
Cl12 O46A 1.155(18)
Cl12 O48 1.343(7)
Cl12 O45A 1.459(16)
Cl12 O47A 1.583(15)
O26B O27B 1.37(3)
O45B O47B 1.66(4)
O46B O47B 1.65(4)
